data_4334749
loop_
_publ_author_name
'Kanghee Park'
'Paraskevi O. Lagaditis'
'Alan J. Lough'
'Robert H. Morris'

_publ_section_title
;
 Synthesis of New Late Transition Metal P,P-, P,N-, and P,O- Complexes
 Using Phosphonium Dimers as Convenient Ligand Precursors
;
_journal_name_full 'Inorganic Chemistry'
_journal_page_first 5448
_journal_page_last 5456
_journal_paper_doi 10.1021/ic4003753
_journal_volume 52
_journal_year 2013
_chemical_absolute_configuration rmad
_chemical_formula_moiety 'C44 H68 N2 Ni P2, C2 H3 N, 2(Cl O4), C H2 Cl2'
_chemical_formula_sum 'C46 H71.5 Cl4 N2.5 Ni O8 P2'
_chemical_formula_weight 1050.01
_chemical_name_systematic
; 
 ? 
;
_space_group_IT_number 4
_symmetry_cell_setting monoclinic
_symmetry_space_group_name_Hall 'P 2yb'
_symmetry_space_group_name_H-M 'P 1 21 1'
_atom_sites_solution_hydrogens geom
_atom_sites_solution_primary direct
_atom_sites_solution_secondary difmap
_audit_creation_method SHELXL-97
_cell_angle_alpha 90.00
_cell_angle_beta 93.2670(12)
_cell_angle_gamma 90.00
_cell_formula_units_Z 4
_cell_length_a 10.8605(2)
_cell_length_b 19.3658(4)
_cell_length_c 23.8010(5)
_cell_measurement_reflns_used 45551
_cell_measurement_temperature 150(2)
_cell_measurement_theta_max 25.0
_cell_measurement_theta_min 2.6
_cell_volume 4997.74(17)
_computing_cell_refinement 'Denzo-SMN (Otwinowski & Minor, 1997)'
_computing_data_collection 'Collect (Nonius B.V., 1997-2002)'
_computing_data_reduction Denzo-SMN
_computing_molecular_graphics 'PLATON (Spek, 2003)'
_computing_publication_material 'SHELXTL V6.1'
_computing_structure_refinement 'SHELXTL V6.1 (Sheldrick, 2008)'
_computing_structure_solution 'SIR-92 (Altomare et al., 1994)'
_diffrn_ambient_temperature 150(2)
_diffrn_detector_area_resol_mean 9
_diffrn_measured_fraction_theta_full 0.998
_diffrn_measured_fraction_theta_max 0.998
_diffrn_measurement_device_type 'Nonius KappaCCD'
_diffrn_measurement_method '\f scans and \w scans with \k offsets'
_diffrn_radiation_monochromator graphite
_diffrn_radiation_source 'fine-focus sealed tube'
_diffrn_radiation_type MoK\a
_diffrn_radiation_wavelength 0.71073
_diffrn_reflns_av_R_equivalents 0.0998
_diffrn_reflns_av_sigmaI/netI 0.1167
_diffrn_reflns_limit_h_max 12
_diffrn_reflns_limit_h_min -12
_diffrn_reflns_limit_k_max 23
_diffrn_reflns_limit_k_min -22
_diffrn_reflns_limit_l_max 28
_diffrn_reflns_limit_l_min -27
_diffrn_reflns_number 45551
_diffrn_reflns_theta_full 25.00
_diffrn_reflns_theta_max 25.00
_diffrn_reflns_theta_min 2.57
_diffrn_standards_number 0
_exptl_absorpt_coefficient_mu 0.719
_exptl_absorpt_correction_T_max 0.964
_exptl_absorpt_correction_T_min 0.706
_exptl_absorpt_correction_type multi-scan
_exptl_absorpt_process_details
;
multi-scan from symmetry-related measurements 
 Sortav (Blessing 1995)
;
_exptl_crystal_colour orange
_exptl_crystal_density_diffrn 1.395
_exptl_crystal_description plate
_exptl_crystal_F_000 2220
_exptl_crystal_size_max 0.15
_exptl_crystal_size_mid 0.14
_exptl_crystal_size_min 0.05
_refine_diff_density_max 0.867
_refine_diff_density_min -0.927
_refine_diff_density_rms 0.091
_refine_ls_abs_structure_details 'Flack H D (1983), Acta Cryst. A39, 876-881'
_refine_ls_abs_structure_Flack -0.026(17)
_refine_ls_extinction_method none
_refine_ls_goodness_of_fit_ref 1.027
_refine_ls_hydrogen_treatment constr
_refine_ls_matrix_type full
_refine_ls_number_parameters 1144
_refine_ls_number_reflns 16751
_refine_ls_number_restraints 11
_refine_ls_restrained_S_all 1.027
_refine_ls_R_factor_all 0.1142
_refine_ls_R_factor_gt 0.0692
_refine_ls_shift/su_max 0.003
_refine_ls_shift/su_mean 0.000
_refine_ls_structure_factor_coef Fsqd
_refine_ls_weighting_details 'calc w=1/[\s^2^(Fo^2^)+(0.0903P)^2^+3.5661P] where P=(Fo^2^+2Fc^2^)/3'
_refine_ls_weighting_scheme calc
_refine_ls_wR_factor_gt 0.1601
_refine_ls_wR_factor_ref 0.1868
_reflns_number_gt 11420
_reflns_number_total 16751
_reflns_threshold_expression I>2\s(I)
_cod_data_source_file ic4003753_si_001_2.cif
_cod_data_source_block 2b
_cod_original_cell_volume 4997.75(17)
_cod_original_sg_symbol_H-M 'P 21'
_cod_original_formula_sum 'C46 H71.50 Cl4 N2.50 Ni O8 P2'
_cod_database_code 4334749

loop_
_symmetry_equiv_pos_as_xyz
'x, y, z'
'-x, y+1/2, -z'

loop_
_atom_site_label
_atom_site_type_symbol
_atom_site_fract_x
_atom_site_fract_y
_atom_site_fract_z
_atom_site_U_iso_or_equiv
_atom_site_adp_type
_atom_site_occupancy
_atom_site_symmetry_multiplicity
_atom_site_calc_flag
_atom_site_refinement_flags
Ni1A Ni 0.21595(8) 0.09976(5) 0.57162(4) 0.0274(2) Uani 1 1 d .
P1A P 0.07283(17) 0.02114(10) 0.56007(9) 0.0313(5) Uani 1 1 d .
P2A P 0.39222(17) 0.04495(11) 0.56431(9) 0.0284(5) Uani 1 1 d .
N1A N 0.0849(5) 0.1529(3) 0.6045(3) 0.0317(15) Uani 1 1 d .
N2A N 0.3155(5) 0.1801(3) 0.5575(3) 0.0297(15) Uani 1 1 d .
C1A C -0.0280(7) 0.1394(4) 0.5911(3) 0.0347(19) Uani 1 1 d .
H1AA H -0.0921 0.1645 0.6073 0.042 Uiso 1 1 calc R
C2A C -0.0574(6) 0.0837(4) 0.5495(4) 0.039(2) Uani 1 1 d .
H2AA H -0.0618 0.1022 0.5107 0.046 Uiso 1 1 calc R
H2AB H -0.1370 0.0614 0.5568 0.046 Uiso 1 1 calc R
C3A C 0.4325(7) 0.1796(4) 0.5715(3) 0.0319(18) Uani 1 1 d .
H3AA H 0.4834 0.2183 0.5647 0.038 Uiso 1 1 calc R
C4A C 0.4835(6) 0.1161(4) 0.5985(3) 0.0318(19) Uani 1 1 d .
H4AA H 0.4733 0.1168 0.6396 0.038 Uiso 1 1 calc R
H4AB H 0.5722 0.1110 0.5918 0.038 Uiso 1 1 calc R
C5A C 0.1217(7) 0.2001(4) 0.6528(3) 0.0312(18) Uani 1 1 d .
H5AA H 0.1930 0.2286 0.6416 0.037 Uiso 1 1 calc R
C6A C 0.0189(8) 0.2493(4) 0.6679(4) 0.043(2) Uani 1 1 d .
H6AA H -0.0055 0.2778 0.6351 0.064 Uiso 1 1 calc R
H6AB H 0.0484 0.2792 0.6991 0.064 Uiso 1 1 calc R
H6AC H -0.0523 0.2226 0.6791 0.064 Uiso 1 1 calc R
C7A C 0.2572(7) 0.2397(4) 0.5257(3) 0.0340(19) Uani 1 1 d .
H7AA H 0.1849 0.2547 0.5468 0.041 Uiso 1 1 calc R
C8A C 0.3423(8) 0.3036(5) 0.5212(4) 0.049(2) Uani 1 1 d .
H8AA H 0.3713 0.3185 0.5590 0.073 Uiso 1 1 calc R
H8AB H 0.2961 0.3412 0.5022 0.073 Uiso 1 1 calc R
H8AC H 0.4132 0.2914 0.4995 0.073 Uiso 1 1 calc R
C11A C 0.1665(7) 0.1549(4) 0.7021(3) 0.0313(18) Uani 1 1 d .
C12A C 0.0844(8) 0.1115(5) 0.7267(4) 0.053(3) Uani 1 1 d .
H12A H 0.0006 0.1100 0.7128 0.064 Uiso 1 1 calc R
C13A C 0.1247(9) 0.0695(6) 0.7722(5) 0.072(3) Uani 1 1 d .
H13A H 0.0687 0.0388 0.7885 0.087 Uiso 1 1 calc R
C14A C 0.2459(8) 0.0728(6) 0.7931(4) 0.059(3) Uani 1 1 d .
H14A H 0.2721 0.0464 0.8252 0.071 Uiso 1 1 calc R
C15A C 0.3282(7) 0.1141(5) 0.7674(3) 0.043(2) Uani 1 1 d .
H15A H 0.4128 0.1141 0.7801 0.052 Uiso 1 1 calc R
C16A C 0.2881(7) 0.1557(4) 0.7231(3) 0.036(2) Uani 1 1 d .
H16A H 0.3452 0.1856 0.7065 0.044 Uiso 1 1 calc R
C21A C 0.2079(8) 0.2153(4) 0.4696(4) 0.040(2) Uani 1 1 d .
C22A C 0.0842(8) 0.2148(4) 0.4562(4) 0.046(2) Uani 1 1 d .
H22A H 0.0287 0.2295 0.4832 0.055 Uiso 1 1 calc R
C23A C 0.0387(10) 0.1929(6) 0.4036(5) 0.065(3) Uani 1 1 d .
H23A H -0.0473 0.1954 0.3941 0.078 Uiso 1 1 calc R
C24A C 0.1147(15) 0.1683(5) 0.3665(5) 0.079(4) Uani 1 1 d .
H24A H 0.0822 0.1510 0.3314 0.094 Uiso 1 1 calc R
C25A C 0.2429(12) 0.1680(5) 0.3790(5) 0.070(3) Uani 1 1 d .
H25A H 0.2970 0.1515 0.3521 0.084 Uiso 1 1 calc R
C26A C 0.2888(9) 0.1914(5) 0.4294(4) 0.050(2) Uani 1 1 d .
H26A H 0.3754 0.1917 0.4378 0.060 Uiso 1 1 calc R
C31A C 0.0384(8) -0.0329(5) 0.6208(4) 0.046(2) Uani 1 1 d .
H31A H 0.0830 -0.0114 0.6543 0.055 Uiso 1 1 calc R
C32A C 0.0942(8) -0.1053(5) 0.6146(4) 0.049(2) Uani 1 1 d .
H32A H 0.0517 -0.1297 0.5825 0.059 Uiso 1 1 calc R
H32B H 0.1827 -0.1014 0.6072 0.059 Uiso 1 1 calc R
C33A C 0.0798(9) -0.1455(6) 0.6682(5) 0.068(3) Uani 1 1 d .
H33A H 0.1113 -0.1930 0.6634 0.081 Uiso 1 1 calc R
H33B H 0.1300 -0.1235 0.6992 0.081 Uiso 1 1 calc R
C34A C -0.0507(9) -0.1488(5) 0.6835(6) 0.079(4) Uani 1 1 d .
H34A H -0.0558 -0.1757 0.7186 0.095 Uiso 1 1 calc R
H34B H -0.1003 -0.1731 0.6533 0.095 Uiso 1 1 calc R
C35A C -0.1033(9) -0.0783(6) 0.6916(4) 0.069(3) Uani 1 1 d .
H35A H -0.0556 -0.0538 0.7221 0.083 Uiso 1 1 calc R
H35B H -0.1901 -0.0819 0.7020 0.083 Uiso 1 1 calc R
C36A C -0.0962(8) -0.0380(5) 0.6349(4) 0.054(3) Uani 1 1 d .
H36A H -0.1442 -0.0625 0.6044 0.065 Uiso 1 1 calc R
H36B H -0.1315 0.0088 0.6386 0.065 Uiso 1 1 calc R
C41A C 0.0685(6) -0.0295(4) 0.4949(3) 0.0299(18) Uani 1 1 d .
H41A H 0.1288 -0.0683 0.5004 0.036 Uiso 1 1 calc R
C42A C -0.0599(7) -0.0614(4) 0.4795(3) 0.0362(19) Uani 1 1 d .
H42A H -0.0842 -0.0920 0.5102 0.043 Uiso 1 1 calc R
H42B H -0.1222 -0.0242 0.4747 0.043 Uiso 1 1 calc R
C43A C -0.0552(8) -0.1026(5) 0.4249(4) 0.045(2) Uani 1 1 d .
H43A H 0.0012 -0.1424 0.4311 0.054 Uiso 1 1 calc R
H43B H -0.1384 -0.1209 0.4142 0.054 Uiso 1 1 calc R
C44A C -0.0112(8) -0.0586(5) 0.3773(4) 0.046(2) Uani 1 1 d .
H44A H -0.0711 -0.0209 0.3689 0.056 Uiso 1 1 calc R
H44B H -0.0065 -0.0872 0.3430 0.056 Uiso 1 1 calc R
C45A C 0.1148(7) -0.0278(4) 0.3930(4) 0.041(2) Uani 1 1 d .
H45A H 0.1409 0.0018 0.3618 0.049 Uiso 1 1 calc R
H45B H 0.1761 -0.0653 0.3989 0.049 Uiso 1 1 calc R
C46A C 0.1098(7) 0.0151(4) 0.4466(3) 0.038(2) Uani 1 1 d .
H46A H 0.1924 0.0346 0.4567 0.045 Uiso 1 1 calc R
H46B H 0.0515 0.0540 0.4401 0.045 Uiso 1 1 calc R
C51A C 0.4281(7) -0.0341(4) 0.6054(3) 0.0350(19) Uani 1 1 d .
H51A H 0.3787 -0.0725 0.5873 0.042 Uiso 1 1 calc R
C52A C 0.3849(7) -0.0252(5) 0.6660(3) 0.040(2) Uani 1 1 d .
H52A H 0.4342 0.0113 0.6857 0.048 Uiso 1 1 calc R
H52B H 0.2973 -0.0109 0.6644 0.048 Uiso 1 1 calc R
C53A C 0.4000(8) -0.0931(5) 0.6984(4) 0.054(3) Uani 1 1 d .
H53A H 0.3480 -0.1294 0.6797 0.065 Uiso 1 1 calc R
H53B H 0.3734 -0.0871 0.7372 0.065 Uiso 1 1 calc R
C54A C 0.5385(8) -0.1153(5) 0.7001(4) 0.056(3) Uani 1 1 d .
H54A H 0.5901 -0.0798 0.7199 0.067 Uiso 1 1 calc R
H54B H 0.5496 -0.1594 0.7208 0.067 Uiso 1 1 calc R
C55A C 0.5788(7) -0.1239(5) 0.6393(4) 0.047(2) Uani 1 1 d .
H55A H 0.6663 -0.1384 0.6400 0.056 Uiso 1 1 calc R
H55B H 0.5285 -0.1603 0.6198 0.056 Uiso 1 1 calc R
C56A C 0.5626(7) -0.0560(4) 0.6073(3) 0.039(2) Uani 1 1 d .
H56A H 0.6144 -0.0198 0.6262 0.046 Uiso 1 1 calc R
H56B H 0.5896 -0.0617 0.5686 0.046 Uiso 1 1 calc R
C61A C 0.4490(6) 0.0365(4) 0.4931(3) 0.0295(18) Uani 1 1 d .
H61A H 0.3982 0.0688 0.4686 0.035 Uiso 1 1 calc R
C62A C 0.4260(7) -0.0364(4) 0.4684(3) 0.038(2) Uani 1 1 d .
H62A H 0.4777 -0.0706 0.4898 0.046 Uiso 1 1 calc R
H62B H 0.3384 -0.0493 0.4713 0.046 Uiso 1 1 calc R
C63A C 0.4579(8) -0.0367(5) 0.4068(4) 0.053(3) Uani 1 1 d .
H63A H 0.4027 -0.0044 0.3852 0.064 Uiso 1 1 calc R
H63B H 0.4445 -0.0836 0.3910 0.064 Uiso 1 1 calc R
C64A C 0.5928(9) -0.0152(6) 0.4011(4) 0.061(3) Uani 1 1 d .
H64A H 0.6479 -0.0499 0.4200 0.073 Uiso 1 1 calc R
H64B H 0.6106 -0.0144 0.3607 0.073 Uiso 1 1 calc R
C65A C 0.6196(8) 0.0548(5) 0.4264(4) 0.053(2) Uani 1 1 d .
H65A H 0.5729 0.0903 0.4041 0.064 Uiso 1 1 calc R
H65B H 0.7086 0.0651 0.4245 0.064 Uiso 1 1 calc R
C66A C 0.5844(7) 0.0585(4) 0.4880(4) 0.038(2) Uani 1 1 d .
H66A H 0.5959 0.1063 0.5021 0.046 Uiso 1 1 calc R
H66B H 0.6392 0.0278 0.5114 0.046 Uiso 1 1 calc R
Ni1B Ni 1.29526(7) 0.50363(5) 0.93844(4) 0.0242(2) Uani 1 1 d .
P1B P 1.12272(16) 0.44606(10) 0.94687(8) 0.0258(4) Uani 1 1 d .
P2B P 1.44250(16) 0.42843(10) 0.95946(8) 0.0252(4) Uani 1 1 d .
N1B N 1.1853(5) 0.5835(3) 0.9384(2) 0.0238(13) Uani 1 1 d .
N2B N 1.4291(5) 0.5540(3) 0.9049(2) 0.0248(14) Uani 1 1 d .
C1B C 1.0720(7) 0.5773(4) 0.9247(3) 0.0333(19) Uani 1 1 d .
H1BA H 1.0172 0.6154 0.9266 0.040 Uiso 1 1 calc R
C2B C 1.0273(6) 0.5084(4) 0.9055(3) 0.0308(18) Uani 1 1 d .
H2BA H 1.0378 0.5024 0.8648 0.037 Uiso 1 1 calc R
H2BB H 0.9390 0.5025 0.9127 0.037 Uiso 1 1 calc R
C3B C 1.5418(6) 0.5431(4) 0.9212(3) 0.0257(16) Uani 1 1 d .
H3BA H 1.6074 0.5656 0.9037 0.031 Uiso 1 1 calc R
C4B C 1.5662(6) 0.4937(4) 0.9687(3) 0.0313(18) Uani 1 1 d .
H4BA H 1.5623 0.5174 1.0054 0.038 Uiso 1 1 calc R
H4BB H 1.6484 0.4720 0.9667 0.038 Uiso 1 1 calc R
C5B C 1.2356(6) 0.6475(4) 0.9667(3) 0.0287(18) Uani 1 1 d .
H5BA H 1.3101 0.6617 0.9467 0.034 Uiso 1 1 calc R
C6B C 1.1462(7) 0.7092(4) 0.9646(4) 0.039(2) Uani 1 1 d .
H6BA H 1.1212 0.7199 0.9254 0.058 Uiso 1 1 calc R
H6BB H 1.1872 0.7495 0.9821 0.058 Uiso 1 1 calc R
H6BC H 1.0731 0.6976 0.9851 0.058 Uiso 1 1 calc R
C7B C 1.4001(6) 0.5953(4) 0.8533(3) 0.0283(17) Uani 1 1 d .
H7BA H 1.3336 0.6287 0.8620 0.034 Uiso 1 1 calc R
C8B C 1.5078(7) 0.6371(4) 0.8322(3) 0.037(2) Uani 1 1 d .
H8BA H 1.5389 0.6687 0.8619 0.056 Uiso 1 1 calc R
H8BB H 1.4795 0.6638 0.7990 0.056 Uiso 1 1 calc R
H8BC H 1.5739 0.6057 0.8223 0.056 Uiso 1 1 calc R
C11B C 1.2791(6) 0.6274(4) 1.0267(3) 0.0274(17) Uani 1 1 d .
C12B C 1.1947(6) 0.6087(4) 1.0650(3) 0.0311(18) Uani 1 1 d .
H12B H 1.1089 0.6102 1.0548 0.037 Uiso 1 1 calc R
C13B C 1.2363(7) 0.5873(4) 1.1193(4) 0.041(2) Uani 1 1 d .
H13B H 1.1783 0.5753 1.1461 0.050 Uiso 1 1 calc R
C14B C 1.3600(8) 0.5838(4) 1.1338(4) 0.043(2) Uani 1 1 d .
H14B H 1.3878 0.5679 1.1701 0.052 Uiso 1 1 calc R
C15B C 1.4447(8) 0.6035(4) 1.0951(4) 0.044(2) Uani 1 1 d .
H15B H 1.5305 0.6020 1.1053 0.053 Uiso 1 1 calc R
C16B C 1.4044(7) 0.6254(4) 1.0420(3) 0.0334(19) Uani 1 1 d .
H16B H 1.4626 0.6391 1.0158 0.040 Uiso 1 1 calc R
C21B C 1.3455(6) 0.5449(4) 0.8092(3) 0.0297(17) Uani 1 1 d .
C22B C 1.2208(6) 0.5475(5) 0.7908(3) 0.038(2) Uani 1 1 d .
H22B H 1.1685 0.5818 0.8051 0.046 Uiso 1 1 calc R
C23B C 1.1736(7) 0.4993(5) 0.7515(3) 0.041(2) Uani 1 1 d .
H23B H 1.0892 0.5012 0.7387 0.049 Uiso 1 1 calc R
C24B C 1.2502(7) 0.4487(4) 0.7310(3) 0.0361(19) Uani 1 1 d .
H24B H 1.2182 0.4154 0.7048 0.043 Uiso 1 1 calc R
C25B C 1.3739(7) 0.4474(4) 0.7493(3) 0.0357(19) Uani 1 1 d .
H25B H 1.4266 0.4134 0.7348 0.043 Uiso 1 1 calc R
C26B C 1.4204(6) 0.4935(4) 0.7872(3) 0.0297(17) Uani 1 1 d .
H26B H 1.5052 0.4912 0.7993 0.036 Uiso 1 1 calc R
C31B C 1.0647(6) 0.4460(4) 1.0188(3) 0.0314(18) Uani 1 1 d .
H31B H 1.1134 0.4819 1.0406 0.038 Uiso 1 1 calc R
C32B C 1.0899(7) 0.3774(4) 1.0494(3) 0.0337(19) Uani 1 1 d .
H32C H 1.0390 0.3404 1.0311 0.040 Uiso 1 1 calc R
H32D H 1.1778 0.3646 1.0472 0.040 Uiso 1 1 calc R
C33B C 1.0590(8) 0.3842(5) 1.1109(4) 0.047(2) Uani 1 1 d .
H33C H 1.0755 0.3399 1.1306 0.056 Uiso 1 1 calc R
H33D H 1.1121 0.4200 1.1295 0.056 Uiso 1 1 calc R
C34B C 0.9243(8) 0.4038(5) 1.1150(4) 0.048(2) Uani 1 1 d .
H34C H 0.8715 0.3668 1.0979 0.058 Uiso 1 1 calc R
H34D H 0.9057 0.4078 1.1551 0.058 Uiso 1 1 calc R
C35B C 0.8943(8) 0.4714(5) 1.0853(4) 0.047(2) Uani 1 1 d .
H35C H 0.9423 0.5093 1.1041 0.057 Uiso 1 1 calc R
H35D H 0.8055 0.4820 1.0876 0.057 Uiso 1 1 calc R
C36B C 0.9269(6) 0.4663(4) 1.0220(3) 0.0343(19) Uani 1 1 d .
H36C H 0.8739 0.4312 1.0024 0.041 Uiso 1 1 calc R
H36D H 0.9116 0.5113 1.0031 0.041 Uiso 1 1 calc R
C41B C 1.0949(6) 0.3623(4) 0.9140(3) 0.0262(17) Uani 1 1 d .
H41B H 1.1428 0.3271 0.9369 0.031 Uiso 1 1 calc R
C42B C 0.9590(6) 0.3399(4) 0.9107(3) 0.0336(19) Uani 1 1 d .
H42C H 0.9095 0.3735 0.8877 0.040 Uiso 1 1 calc R
H42D H 0.9278 0.3396 0.9490 0.040 Uiso 1 1 calc R
C43B C 0.9438(7) 0.2671(4) 0.8844(3) 0.0351(19) Uani 1 1 d .
H43C H 0.9889 0.2328 0.9085 0.042 Uiso 1 1 calc R
H43D H 0.8555 0.2541 0.8817 0.042 Uiso 1 1 calc R
C44B C 0.9945(7) 0.2674(4) 0.8258(3) 0.038(2) Uani 1 1 d .
H44C H 0.9870 0.2204 0.8095 0.046 Uiso 1 1 calc R
H44D H 0.9446 0.2991 0.8011 0.046 Uiso 1 1 calc R
C45B C 1.1266(7) 0.2894(4) 0.8274(3) 0.0355(19) Uani 1 1 d .
H45C H 1.1553 0.2905 0.7886 0.043 Uiso 1 1 calc R
H45D H 1.1780 0.2557 0.8494 0.043 Uiso 1 1 calc R
C46B C 1.1417(6) 0.3610(4) 0.8539(3) 0.0280(17) Uani 1 1 d .
H46C H 1.0951 0.3952 0.8302 0.034 Uiso 1 1 calc R
H46D H 1.2299 0.3743 0.8554 0.034 Uiso 1 1 calc R
C51B C 1.4506(6) 0.3796(4) 1.0254(3) 0.0273(17) Uani 1 1 d .
H51B H 1.3897 0.3410 1.0207 0.033 Uiso 1 1 calc R
C52B C 1.4122(7) 0.4232(4) 1.0748(3) 0.0309(18) Uani 1 1 d .
H52C H 1.4700 0.4625 1.0802 0.037 Uiso 1 1 calc R
H52D H 1.3288 0.4423 1.0658 0.037 Uiso 1 1 calc R
C53B C 1.4111(7) 0.3823(5) 1.1287(3) 0.041(2) Uani 1 1 d .
H53C H 1.3462 0.3464 1.1250 0.049 Uiso 1 1 calc R
H53D H 1.3916 0.4134 1.1600 0.049 Uiso 1 1 calc R
C54B C 1.5351(7) 0.3483(5) 1.1418(3) 0.042(2) Uani 1 1 d .
H54C H 1.5971 0.3845 1.1516 0.051 Uiso 1 1 calc R
H54D H 1.5292 0.3181 1.1751 0.051 Uiso 1 1 calc R
C55B C 1.5783(7) 0.3064(4) 1.0941(3) 0.038(2) Uani 1 1 d .
H55C H 1.5245 0.2654 1.0887 0.046 Uiso 1 1 calc R
H55D H 1.6631 0.2899 1.1038 0.046 Uiso 1 1 calc R
C56B C 1.5774(6) 0.3467(4) 1.0392(3) 0.0315(18) Uani 1 1 d .
H56C H 1.5980 0.3153 1.0082 0.038 Uiso 1 1 calc R
H56D H 1.6411 0.3833 1.0423 0.038 Uiso 1 1 calc R
C61B C 1.4846(6) 0.3745(3) 0.8998(3) 0.0242(16) Uani 1 1 d .
H61B H 1.4404 0.3947 0.8657 0.029 Uiso 1 1 calc R
C62B C 1.4348(6) 0.3003(4) 0.9051(3) 0.0262(17) Uani 1 1 d .
H62C H 1.4809 0.2759 0.9361 0.031 Uiso 1 1 calc R
H62D H 1.3466 0.3016 0.9136 0.031 Uiso 1 1 calc R
C63B C 1.4497(7) 0.2620(4) 0.8493(3) 0.0337(19) Uani 1 1 d .
H63C H 1.4185 0.2142 0.8525 0.040 Uiso 1 1 calc R
H63D H 1.3999 0.2854 0.8188 0.040 Uiso 1 1 calc R
C64B C 1.5843(7) 0.2601(4) 0.8345(4) 0.0351(19) Uani 1 1 d .
H64C H 1.6327 0.2324 0.8629 0.042 Uiso 1 1 calc R
H64D H 1.5907 0.2376 0.7974 0.042 Uiso 1 1 calc R
C65B C 1.6371(6) 0.3328(4) 0.8327(3) 0.0302(18) Uani 1 1 d .
H65C H 1.7259 0.3301 0.8255 0.036 Uiso 1 1 calc R
H65D H 1.5952 0.3584 0.8010 0.036 Uiso 1 1 calc R
C66B C 1.6220(6) 0.3723(4) 0.8870(3) 0.0272(17) Uani 1 1 d .
H66C H 1.6537 0.4199 0.8832 0.033 Uiso 1 1 calc R
H66D H 1.6701 0.3494 0.9183 0.033 Uiso 1 1 calc R
Cl1 Cl -0.27792(17) 0.11101(12) 0.71891(9) 0.0431(5) Uani 1 1 d D
O1 O -0.2421(9) 0.0484(3) 0.7402(3) 0.110(3) Uani 1 1 d D
O2 O -0.4009(5) 0.1245(5) 0.7237(3) 0.108(4) Uani 1 1 d D
O3 O -0.2102(5) 0.1586(3) 0.7502(3) 0.066(2) Uani 1 1 d D
O4 O -0.2447(5) 0.1139(4) 0.6618(2) 0.066(2) Uani 1 1 d D
Cl2 Cl -0.2697(2) 0.26188(12) 0.49647(12) 0.0590(7) Uani 1 1 d D
O5 O -0.3698(9) 0.2724(8) 0.4604(4) 0.340(17) Uani 1 1 d D
O6 O -0.1824(10) 0.3126(5) 0.4951(6) 0.319(15) Uani 1 1 d D
O7 O -0.2188(9) 0.2011(4) 0.4792(7) 0.272(12) Uani 1 1 d D
O8 O -0.3139(11) 0.2531(9) 0.5513(3) 0.43(2) Uani 1 1 d D
Cl3 Cl 0.75750(17) 0.66668(10) 0.99062(9) 0.0378(5) Uani 1 1 d .
O9 O 0.8423(8) 0.7173(5) 1.0039(5) 0.133(4) Uani 1 1 d .
O10 O 0.7186(9) 0.6293(5) 1.0376(4) 0.113(3) Uani 1 1 d .
O11 O 0.6431(7) 0.6956(5) 0.9662(3) 0.091(3) Uani 1 1 d .
O12 O 0.8015(5) 0.6214(3) 0.9497(3) 0.0605(18) Uani 1 1 d .
Cl4 Cl 0.79895(16) 0.49618(11) 0.77235(8) 0.0371(5) Uani 1 1 d .
O13 O 0.6976(5) 0.4785(4) 0.7342(3) 0.066(2) Uani 1 1 d .
O14 O 0.8795(5) 0.4388(3) 0.7806(3) 0.0609(18) Uani 1 1 d .
O15 O 0.8667(6) 0.5523(3) 0.7504(3) 0.0639(19) Uani 1 1 d .
O16 O 0.7524(5) 0.5155(3) 0.8259(2) 0.0518(16) Uani 1 1 d .
C1S C 0.8318(9) 0.6948(5) 0.8208(5) 0.063(3) Uani 1 1 d .
H1S1 H 0.8089 0.6462 0.8125 0.076 Uiso 1 1 calc R
H1S2 H 0.8161 0.7039 0.8607 0.076 Uiso 1 1 calc R
Cl5 Cl 0.9891(2) 0.70520(14) 0.81166(12) 0.0635(7) Uani 1 1 d .
Cl6 Cl 0.7393(2) 0.74766(15) 0.77920(12) 0.0644(7) Uani 1 1 d .
C2S C 1.3153(14) 0.6853(12) 0.6759(8) 0.179(10) Uani 1 1 d .
H2S1 H 1.2931 0.6357 0.6739 0.214 Uiso 1 1 calc R
H2S2 H 1.2781 0.7088 0.6421 0.214 Uiso 1 1 calc R
Cl7 Cl 1.2591(5) 0.7250(4) 0.7412(4) 0.254(5) Uani 1 1 d .
Cl8 Cl 1.4764(5) 0.6953(4) 0.6795(2) 0.170(2) Uani 1 1 d .
N3 N 0.4615(9) 0.2944(4) 0.6711(4) 0.063(3) Uani 1 1 d .
C3S C 0.6945(9) 0.3100(5) 0.6817(4) 0.058(3) Uani 1 1 d .
H3S1 H 0.7276 0.3156 0.6445 0.086 Uiso 1 1 calc R
H3S2 H 0.7326 0.2697 0.7005 0.086 Uiso 1 1 calc R
H3S3 H 0.7129 0.3514 0.7043 0.086 Uiso 1 1 calc R
C4S C 0.5635(11) 0.3003(5) 0.6754(4) 0.050(2) Uani 1 1 d .

loop_
_atom_site_aniso_label
_atom_site_aniso_U_11
_atom_site_aniso_U_22
_atom_site_aniso_U_33
_atom_site_aniso_U_23
_atom_site_aniso_U_13
_atom_site_aniso_U_12
Ni1A 0.0258(5) 0.0265(6) 0.0303(6) -0.0038(5) 0.0050(4) -0.0017(4)
P1A 0.0293(10) 0.0299(12) 0.0351(12) -0.0026(9) 0.0041(9) -0.0040(8)
P2A 0.0276(10) 0.0285(11) 0.0291(12) -0.0014(9) 0.0023(8) 0.0012(8)
N1A 0.030(4) 0.032(4) 0.034(4) -0.005(3) 0.007(3) -0.003(3)
N2A 0.028(3) 0.027(4) 0.034(4) -0.007(3) 0.005(3) -0.002(3)
C1A 0.032(4) 0.036(5) 0.037(5) -0.006(4) 0.008(4) 0.004(3)
C2A 0.028(4) 0.040(5) 0.048(5) -0.020(4) 0.009(4) -0.001(4)
C3A 0.035(4) 0.034(5) 0.028(5) -0.011(4) 0.008(3) 0.003(3)
C4A 0.022(4) 0.035(5) 0.039(5) -0.004(4) 0.002(3) -0.005(3)
C5A 0.041(4) 0.018(4) 0.036(5) -0.008(4) 0.017(4) -0.008(3)
C6A 0.062(5) 0.033(5) 0.033(5) -0.007(4) 0.004(4) 0.007(4)
C7A 0.035(4) 0.024(4) 0.043(5) 0.004(4) 0.007(4) 0.010(3)
C8A 0.047(5) 0.043(5) 0.056(6) 0.010(5) 0.007(4) -0.005(4)
C11A 0.036(4) 0.030(4) 0.028(5) -0.007(4) 0.005(3) 0.003(3)
C12A 0.038(5) 0.062(6) 0.059(6) 0.025(5) -0.001(4) -0.007(4)
C13A 0.053(6) 0.086(8) 0.079(8) 0.048(7) 0.014(5) -0.002(5)
C14A 0.043(5) 0.088(8) 0.046(6) 0.019(6) -0.001(4) 0.011(5)
C15A 0.036(5) 0.057(6) 0.036(5) -0.004(5) -0.002(4) -0.005(4)
C16A 0.033(4) 0.039(5) 0.038(5) -0.015(4) 0.012(4) -0.008(4)
C21A 0.050(5) 0.032(5) 0.036(5) 0.005(4) 0.000(4) -0.002(4)
C22A 0.055(6) 0.028(5) 0.054(6) 0.012(4) -0.003(5) 0.002(4)
C23A 0.067(7) 0.065(8) 0.058(8) 0.022(6) -0.018(6) -0.003(6)
C24A 0.154(13) 0.034(6) 0.045(7) 0.015(5) -0.023(8) -0.003(7)
C25A 0.118(10) 0.042(6) 0.053(8) 0.016(5) 0.027(7) 0.023(6)
C26A 0.079(7) 0.045(6) 0.027(5) 0.013(4) 0.011(5) 0.024(5)
C31A 0.045(5) 0.050(6) 0.043(6) -0.004(4) 0.010(4) -0.011(4)
C32A 0.041(5) 0.046(6) 0.062(7) 0.012(5) 0.011(4) -0.004(4)
C33A 0.069(7) 0.060(7) 0.075(8) 0.024(6) 0.006(6) 0.005(5)
C34A 0.059(7) 0.043(6) 0.132(11) 0.045(7) -0.013(7) -0.010(5)
C35A 0.055(6) 0.092(9) 0.063(7) 0.016(6) 0.021(5) -0.025(6)
C36A 0.056(6) 0.045(6) 0.061(7) -0.008(5) 0.010(5) -0.006(4)
C41A 0.029(4) 0.030(4) 0.031(5) 0.004(4) 0.006(3) 0.002(3)
C42A 0.034(4) 0.039(5) 0.034(5) -0.004(4) -0.005(4) -0.005(4)
C43A 0.051(5) 0.043(5) 0.042(5) -0.024(4) -0.001(4) -0.016(4)
C44A 0.057(5) 0.049(6) 0.031(5) -0.013(4) -0.009(4) -0.003(4)
C45A 0.049(5) 0.038(5) 0.036(5) -0.006(4) 0.009(4) 0.000(4)
C46A 0.032(4) 0.040(5) 0.041(5) -0.005(4) -0.001(4) -0.003(4)
C51A 0.028(4) 0.036(5) 0.041(5) 0.005(4) 0.004(4) 0.001(3)
C52A 0.033(4) 0.052(5) 0.036(5) 0.005(4) 0.007(4) 0.010(4)
C53A 0.040(5) 0.072(7) 0.051(6) 0.025(5) 0.009(4) 0.005(5)
C54A 0.047(5) 0.060(6) 0.061(7) 0.023(5) 0.016(5) 0.016(5)
C55A 0.036(5) 0.049(6) 0.056(6) 0.017(5) 0.007(4) 0.013(4)
C56A 0.034(4) 0.049(5) 0.033(5) 0.005(4) 0.005(4) -0.007(4)
C61A 0.026(4) 0.031(4) 0.032(5) 0.006(4) 0.009(3) 0.009(3)
C62A 0.032(4) 0.038(5) 0.044(6) -0.011(4) -0.003(4) 0.004(3)
C63A 0.052(6) 0.066(7) 0.043(6) -0.020(5) 0.005(4) 0.005(5)
C64A 0.061(6) 0.081(8) 0.042(6) -0.014(5) 0.021(5) 0.009(5)
C65A 0.048(5) 0.063(7) 0.050(6) 0.012(5) 0.018(4) 0.007(5)
C66A 0.034(4) 0.034(5) 0.047(5) -0.010(4) 0.007(4) -0.006(3)
Ni1B 0.0218(5) 0.0211(5) 0.0300(6) -0.0001(4) 0.0049(4) 0.0005(4)
P1B 0.0235(9) 0.0256(11) 0.0283(11) 0.0000(9) 0.0021(8) -0.0011(8)
P2B 0.0227(9) 0.0241(11) 0.0288(11) 0.0000(9) 0.0030(8) -0.0002(8)
N1B 0.021(3) 0.018(3) 0.033(4) 0.001(3) 0.003(3) -0.001(2)
N2B 0.025(3) 0.021(3) 0.028(4) -0.006(3) 0.001(3) 0.004(2)
C1B 0.029(4) 0.034(5) 0.038(5) -0.003(4) 0.008(3) 0.006(3)
C2B 0.025(4) 0.029(4) 0.039(5) 0.002(4) 0.008(3) 0.004(3)
C3B 0.029(4) 0.026(4) 0.022(4) -0.011(3) -0.003(3) 0.000(3)
C4B 0.036(4) 0.026(4) 0.033(5) 0.000(4) 0.007(3) 0.003(3)
C5B 0.023(4) 0.025(4) 0.039(5) 0.003(4) 0.011(3) -0.003(3)
C6B 0.039(4) 0.027(4) 0.053(6) 0.000(4) 0.013(4) -0.004(4)
C7B 0.027(4) 0.021(4) 0.038(5) 0.000(4) 0.009(3) 0.006(3)
C8B 0.043(5) 0.035(5) 0.034(5) 0.004(4) 0.005(4) 0.000(4)
C11B 0.035(4) 0.015(4) 0.033(5) -0.010(3) 0.010(3) 0.005(3)
C12B 0.032(4) 0.026(4) 0.037(5) -0.009(4) 0.010(3) -0.004(3)
C13B 0.044(5) 0.033(5) 0.049(6) -0.016(4) 0.015(4) -0.001(4)
C14B 0.059(6) 0.029(5) 0.041(5) -0.006(4) -0.002(4) -0.001(4)
C15B 0.052(5) 0.042(5) 0.038(5) -0.020(5) -0.001(4) 0.000(4)
C16B 0.031(4) 0.036(5) 0.035(5) -0.011(4) 0.013(4) 0.001(3)
C21B 0.032(4) 0.034(4) 0.024(4) 0.006(4) 0.009(3) 0.000(3)
C22B 0.027(4) 0.059(6) 0.030(5) 0.016(4) 0.008(3) 0.012(4)
C23B 0.025(4) 0.067(6) 0.029(5) 0.009(5) -0.004(3) -0.003(4)
C24B 0.037(4) 0.048(5) 0.023(4) -0.005(4) -0.002(3) 0.002(4)
C25B 0.040(5) 0.036(5) 0.031(5) 0.000(4) 0.006(4) 0.012(4)
C26B 0.032(4) 0.032(5) 0.025(4) -0.001(4) 0.003(3) 0.002(4)
C31B 0.025(4) 0.031(4) 0.039(5) 0.000(4) 0.007(3) -0.007(3)
C32B 0.033(4) 0.040(5) 0.028(5) 0.005(4) 0.005(3) 0.002(3)
C33B 0.050(5) 0.055(6) 0.037(5) 0.005(4) 0.014(4) -0.004(4)
C34B 0.054(6) 0.057(6) 0.036(5) -0.001(5) 0.017(4) -0.008(4)
C35B 0.048(5) 0.045(5) 0.051(6) -0.004(5) 0.023(4) -0.003(4)
C36B 0.029(4) 0.036(5) 0.039(5) -0.003(4) 0.011(3) 0.004(3)
C41B 0.027(4) 0.029(4) 0.022(4) -0.009(3) -0.004(3) 0.001(3)
C42B 0.028(4) 0.038(5) 0.036(5) -0.002(4) 0.012(3) -0.006(3)
C43B 0.033(4) 0.029(4) 0.042(5) 0.004(4) -0.008(4) -0.004(3)
C44B 0.039(5) 0.036(5) 0.039(5) 0.001(4) -0.007(4) -0.008(4)
C45B 0.041(5) 0.039(5) 0.027(5) -0.003(4) 0.004(4) 0.008(4)
C46B 0.019(4) 0.037(5) 0.028(4) -0.007(4) 0.002(3) -0.003(3)
C51B 0.029(4) 0.035(5) 0.018(4) 0.001(3) 0.004(3) -0.003(3)
C52B 0.032(4) 0.030(4) 0.031(5) -0.005(4) 0.004(3) -0.003(3)
C53B 0.043(5) 0.062(6) 0.018(4) 0.001(4) 0.000(4) 0.009(4)
C54B 0.044(5) 0.055(6) 0.028(5) 0.008(4) -0.001(4) 0.004(4)
C55B 0.043(5) 0.035(5) 0.037(5) 0.004(4) 0.002(4) -0.001(4)
C56B 0.035(4) 0.032(4) 0.028(5) -0.001(4) 0.000(3) -0.002(3)
C61B 0.021(4) 0.021(4) 0.031(4) -0.001(3) 0.009(3) -0.001(3)
C62B 0.026(4) 0.018(4) 0.035(5) 0.000(3) 0.004(3) -0.003(3)
C63B 0.037(4) 0.020(4) 0.044(5) -0.006(4) 0.009(4) -0.002(3)
C64B 0.037(4) 0.031(4) 0.038(5) -0.008(4) 0.008(4) 0.001(3)
C65B 0.027(4) 0.030(4) 0.035(5) 0.003(4) 0.013(3) 0.004(3)
C66B 0.031(4) 0.020(4) 0.030(4) -0.003(3) 0.006(3) 0.003(3)
Cl1 0.0360(11) 0.0590(15) 0.0346(12) -0.0030(11) 0.0049(9) -0.0086(10)
O1 0.193(10) 0.052(5) 0.092(7) -0.009(5) 0.071(6) 0.011(6)
O2 0.024(3) 0.264(12) 0.036(4) -0.029(6) 0.011(3) -0.007(5)
O3 0.054(4) 0.083(5) 0.063(5) -0.016(4) 0.009(3) -0.021(4)
O4 0.040(3) 0.127(7) 0.034(4) -0.005(4) 0.015(3) 0.002(4)
Cl2 0.0550(14) 0.0478(15) 0.0745(19) 0.0062(13) 0.0053(13) -0.0018(12)
O5 0.223(16) 0.65(5) 0.140(12) 0.003(19) -0.018(11) 0.29(2)
O6 0.234(16) 0.127(11) 0.63(4) -0.181(17) 0.29(2) -0.119(11)
O7 0.119(10) 0.080(9) 0.62(4) -0.025(14) 0.038(15) 0.024(7)
O8 0.214(17) 0.95(7) 0.120(12) -0.01(2) 0.044(11) -0.32(3)
Cl3 0.0376(11) 0.0328(11) 0.0428(13) -0.0045(10) 0.0012(9) -0.0017(9)
O9 0.082(6) 0.124(8) 0.195(11) -0.090(8) 0.037(6) -0.064(6)
O10 0.126(7) 0.118(8) 0.099(7) 0.048(6) 0.049(6) 0.002(6)
O11 0.073(5) 0.112(7) 0.085(6) -0.014(5) -0.012(4) 0.051(5)
O12 0.038(3) 0.068(5) 0.077(5) -0.029(4) 0.011(3) 0.005(3)
Cl4 0.0310(9) 0.0385(12) 0.0423(12) 0.0041(10) 0.0069(8) -0.0003(9)
O13 0.036(3) 0.108(6) 0.053(4) -0.012(4) -0.010(3) 0.010(3)
O14 0.048(4) 0.047(4) 0.088(5) 0.006(4) 0.008(3) 0.014(3)
O15 0.072(4) 0.037(4) 0.087(5) 0.009(4) 0.038(4) -0.006(3)
O16 0.054(4) 0.066(4) 0.038(4) -0.006(3) 0.015(3) -0.004(3)
C1S 0.066(6) 0.048(6) 0.077(8) 0.008(6) 0.011(6) 0.002(5)
Cl5 0.0528(14) 0.0602(16) 0.0769(19) 0.0006(14) -0.0012(13) 0.0061(12)
Cl6 0.0496(14) 0.0701(17) 0.0743(19) 0.0121(14) 0.0108(12) 0.0006(12)
C2S 0.096(12) 0.25(3) 0.185(19) -0.113(18) -0.002(12) 0.076(14)
Cl7 0.142(5) 0.253(8) 0.371(11) 0.185(8) 0.058(6) 0.044(5)
Cl8 0.161(5) 0.202(6) 0.146(5) -0.018(4) 0.010(4) -0.019(4)
N3 0.090(7) 0.033(5) 0.072(6) 0.008(4) 0.053(5) 0.004(4)
C3S 0.064(7) 0.053(6) 0.056(7) 0.005(5) 0.011(5) 0.007(5)
C4S 0.076(7) 0.029(5) 0.049(6) -0.004(4) 0.021(5) 0.010(5)

loop_
_atom_type_symbol
_atom_type_description
_atom_type_scat_dispersion_real
_atom_type_scat_dispersion_imag
_atom_type_scat_source
C C 0.0033 0.0016 'International Tables Vol C Tables 4.2.6.8 and 6.1.1.4'
H H 0.0000 0.0000 'International Tables Vol C Tables 4.2.6.8 and 6.1.1.4'
N N 0.0061 0.0033 'International Tables Vol C Tables 4.2.6.8 and 6.1.1.4'
P P 0.1023 0.0942 'International Tables Vol C Tables 4.2.6.8 and 6.1.1.4'
Ni Ni 0.3393 1.1124 'International Tables Vol C Tables 4.2.6.8 and 6.1.1.4'
O O 0.0106 0.0060 'International Tables Vol C Tables 4.2.6.8 and 6.1.1.4'
Cl Cl 0.1484 0.1585 'International Tables Vol C Tables 4.2.6.8 and 6.1.1.4'

loop_
_geom_angle_atom_site_label_1
_geom_angle_atom_site_label_2
_geom_angle_atom_site_label_3
_geom_angle
N2A Ni1A N1A 94.2(2)
N2A Ni1A P1A 160.09(19)
N1A Ni1A P1A 83.57(18)
N2A Ni1A P2A 82.95(18)
N1A Ni1A P2A 160.07(19)
P1A Ni1A P2A 105.65(8)
C41A P1A C31A 111.3(4)
C41A P1A C2A 104.5(3)
C31A P1A C2A 106.7(4)
C41A P1A Ni1A 117.6(2)
C31A P1A Ni1A 118.2(3)
C2A P1A Ni1A 95.3(3)
C61A P2A C51A 109.9(3)
C61A P2A C4A 105.7(4)
C51A P2A C4A 107.0(4)
C61A P2A Ni1A 117.0(2)
C51A P2A Ni1A 121.1(2)
C4A P2A Ni1A 93.0(2)
C1A N1A C5A 121.7(6)
C1A N1A Ni1A 120.2(5)
C5A N1A Ni1A 117.2(4)
C3A N2A C7A 121.0(6)
C3A N2A Ni1A 119.9(5)
C7A N2A Ni1A 118.9(4)
N1A C1A C2A 118.8(7)
C1A C2A P1A 104.4(5)
N2A C3A C4A 117.1(7)
C3A C4A P2A 104.4(5)
N1A C5A C11A 107.4(6)
N1A C5A C6A 113.1(6)
C11A C5A C6A 112.6(6)
C21A C7A N2A 109.2(6)
C21A C7A C8A 112.1(7)
N2A C7A C8A 114.4(6)
C12A C11A C16A 118.7(7)
C12A C11A C5A 119.4(7)
C16A C11A C5A 121.8(7)
C11A C12A C13A 119.9(8)
C14A C13A C12A 120.0(9)
C15A C14A C13A 119.9(9)
C14A C15A C16A 119.9(8)
C15A C16A C11A 121.5(7)
C22A C21A C26A 118.8(8)
C22A C21A C7A 120.8(8)
C26A C21A C7A 120.4(8)
C21A C22A C23A 120.6(10)
C24A C23A C22A 120.5(10)
C23A C24A C25A 120.2(11)
C26A C25A C24A 119.9(11)
C25A C26A C21A 119.9(10)
C36A C31A C32A 110.5(7)
C36A C31A P1A 116.8(6)
C32A C31A P1A 110.1(6)
C33A C32A C31A 109.2(8)
C34A C33A C32A 112.1(8)
C33A C34A C35A 111.6(8)
C34A C35A C36A 107.8(9)
C31A C36A C35A 108.5(8)
C46A C41A C42A 110.3(6)
C46A C41A P1A 109.8(5)
C42A C41A P1A 113.1(5)
C43A C42A C41A 109.6(6)
C44A C43A C42A 111.5(7)
C43A C44A C45A 110.8(7)
C44A C45A C46A 110.1(7)
C41A C46A C45A 110.3(7)
C56A C51A C52A 110.1(6)
C56A C51A P2A 114.9(5)
C52A C51A P2A 109.5(5)
C53A C52A C51A 110.2(7)
C52A C53A C54A 108.9(7)
C55A C54A C53A 109.3(7)
C56A C55A C54A 110.1(7)
C51A C56A C55A 109.9(6)
C66A C61A C62A 110.9(6)
C66A C61A P2A 114.8(5)
C62A C61A P2A 112.1(5)
C63A C62A C61A 109.3(7)
C62A C63A C64A 110.7(7)
C65A C64A C63A 111.8(8)
C64A C65A C66A 111.8(8)
C65A C66A C61A 110.7(7)
N1B Ni1B N2B 94.2(2)
N1B Ni1B P2B 163.87(18)
N2B Ni1B P2B 82.85(17)
N1B Ni1B P1B 82.98(17)
N2B Ni1B P1B 161.07(18)
P2B Ni1B P1B 104.82(8)
C41B P1B C2B 106.3(3)
C41B P1B C31B 109.8(3)
C2B P1B C31B 106.4(3)
C41B P1B Ni1B 122.3(2)
C2B P1B Ni1B 94.3(2)
C31B P1B Ni1B 114.8(2)
C51B P2B C61B 111.5(3)
C51B P2B C4B 104.6(3)
C61B P2B C4B 105.6(3)
C51B P2B Ni1B 122.4(2)
C61B P2B Ni1B 114.2(2)
C4B P2B Ni1B 95.1(2)
C1B N1B C5B 121.4(6)
C1B N1B Ni1B 120.8(5)
C5B N1B Ni1B 116.6(4)
C3B N2B C7B 119.5(6)
C3B N2B Ni1B 121.0(5)
C7B N2B Ni1B 118.6(4)
N1B C1B C2B 117.6(6)
C1B C2B P1B 105.2(5)
N2B C3B C4B 117.3(7)
C3B C4B P2B 104.6(5)
N1B C5B C11B 107.1(5)
N1B C5B C6B 114.5(6)
C11B C5B C6B 112.8(6)
N2B C7B C21B 106.3(6)
N2B C7B C8B 115.2(6)
C21B C7B C8B 112.8(6)
C12B C11B C16B 119.8(7)
C12B C11B C5B 120.3(6)
C16B C11B C5B 119.8(7)
C11B C12B C13B 119.7(7)
C14B C13B C12B 120.3(8)
C13B C14B C15B 119.8(8)
C16B C15B C14B 120.2(8)
C15B C16B C11B 120.2(7)
C22B C21B C26B 118.6(7)
C22B C21B C7B 121.5(7)
C26B C21B C7B 119.8(6)
C23B C22B C21B 119.8(8)
C24B C23B C22B 120.0(7)
C25B C24B C23B 119.3(7)
C26B C25B C24B 121.2(7)
C25B C26B C21B 121.0(7)
C32B C31B C36B 110.1(6)
C32B C31B P1B 112.2(5)
C36B C31B P1B 115.0(5)
C33B C32B C31B 109.7(7)
C34B C33B C32B 110.3(7)
C35B C34B C33B 111.6(7)
C34B C35B C36B 109.8(7)
C31B C36B C35B 109.4(6)
C42B C41B C46B 108.3(6)
C42B C41B P1B 114.2(5)
C46B C41B P1B 110.9(5)
C41B C42B C43B 111.0(6)
C44B C43B C42B 109.3(6)
C45B C44B C43B 111.9(6)
C44B C45B C46B 110.5(6)
C45B C46B C41B 111.3(6)
C52B C51B C56B 110.2(6)
C52B C51B P2B 111.9(5)
C56B C51B P2B 113.3(5)
C53B C52B C51B 112.4(6)
C52B C53B C54B 110.7(7)
C55B C54B C53B 113.1(7)
C54B C55B C56B 112.8(7)
C55B C56B C51B 111.0(6)
C66B C61B C62B 109.8(5)
C66B C61B P2B 117.1(5)
C62B C61B P2B 111.3(5)
C63B C62B C61B 109.0(6)
C64B C63B C62B 111.2(6)
C65B C64B C63B 110.6(6)
C66B C65B C64B 112.4(6)
C65B C66B C61B 109.6(6)
O1 Cl1 O2 113.4(6)
O1 Cl1 O3 105.3(5)
O2 Cl1 O3 108.7(4)
O1 Cl1 O4 107.8(4)
O2 Cl1 O4 111.8(4)
O3 Cl1 O4 109.5(4)
O5 Cl2 O6 114.1(6)
O5 Cl2 O7 105.1(5)
O6 Cl2 O7 108.5(5)
O5 Cl2 O8 107.3(5)
O6 Cl2 O8 112.2(5)
O7 Cl2 O8 109.5(5)
O9 Cl3 O12 110.7(5)
O9 Cl3 O10 114.3(7)
O12 Cl3 O10 110.8(5)
O9 Cl3 O11 111.4(6)
O12 Cl3 O11 106.2(4)
O10 Cl3 O11 103.0(5)
O14 Cl4 O13 110.3(4)
O14 Cl4 O15 108.6(4)
O13 Cl4 O15 110.2(4)
O14 Cl4 O16 108.9(4)
O13 Cl4 O16 109.1(4)
O15 Cl4 O16 109.8(4)
Cl6 C1S Cl5 114.0(6)
Cl8 C2S Cl7 106.6(10)
N3 C4S C3S 178.2(10)

loop_
_geom_bond_atom_site_label_1
_geom_bond_atom_site_label_2
_geom_bond_distance
Ni1A N2A 1.935(6)
Ni1A N1A 1.955(6)
Ni1A P1A 2.182(2)
Ni1A P2A 2.204(2)
P1A C41A 1.834(8)
P1A C31A 1.839(9)
P1A C2A 1.868(8)
P2A C61A 1.843(8)
P2A C51A 1.845(8)
P2A C4A 1.857(7)
N1A C1A 1.276(9)
N1A C5A 1.506(9)
N2A C3A 1.295(9)
N2A C7A 1.500(9)
C1A C2A 1.486(11)
C3A C4A 1.481(10)
C5A C11A 1.522(11)
C5A C6A 1.527(10)
C7A C21A 1.487(11)
C7A C8A 1.552(11)
C11A C12A 1.380(11)
C11A C16A 1.385(10)
C12A C13A 1.404(12)
C13A C14A 1.382(12)
C14A C15A 1.371(12)
C15A C16A 1.376(12)
C21A C22A 1.363(11)
C21A C26A 1.413(12)
C22A C23A 1.385(14)
C23A C24A 1.331(16)
C24A C25A 1.408(16)
C25A C26A 1.350(14)
C31A C36A 1.521(12)
C31A C32A 1.538(12)
C32A C33A 1.509(13)
C33A C34A 1.485(13)
C34A C35A 1.498(15)
C35A C36A 1.566(13)
C41A C46A 1.526(11)
C41A C42A 1.549(10)
C42A C43A 1.529(11)
C43A C44A 1.517(12)
C44A C45A 1.519(11)
C45A C46A 1.527(11)
C51A C56A 1.519(10)
C51A C52A 1.553(11)
C52A C53A 1.529(12)
C53A C54A 1.562(11)
C54A C55A 1.545(13)
C55A C56A 1.525(11)
C61A C66A 1.542(10)
C61A C62A 1.545(11)
C62A C63A 1.524(12)
C63A C64A 1.538(12)
C64A C65A 1.505(14)
C65A C66A 1.537(12)
Ni1B N1B 1.955(5)
Ni1B N2B 1.957(6)
Ni1B P2B 2.199(2)
Ni1B P1B 2.199(2)
P1B C41B 1.819(7)
P1B C2B 1.840(7)
P1B C31B 1.858(8)
P2B C51B 1.830(7)
P2B C61B 1.840(7)
P2B C4B 1.848(7)
N1B C1B 1.261(8)
N1B C5B 1.498(9)
N2B C3B 1.280(8)
N2B C7B 1.485(9)
C1B C2B 1.483(11)
C3B C4B 1.495(10)
C5B C11B 1.530(10)
C5B C6B 1.539(10)
C7B C21B 1.527(10)
C7B C8B 1.531(10)
C11B C12B 1.378(10)
C11B C16B 1.390(10)
C12B C13B 1.407(11)
C13B C14B 1.369(11)
C14B C15B 1.392(12)
C15B C16B 1.380(11)
C21B C22B 1.400(10)
C21B C26B 1.405(10)
C22B C23B 1.398(12)
C23B C24B 1.391(11)
C24B C25B 1.388(10)
C25B C26B 1.347(11)
C31B C32B 1.533(11)
C31B C36B 1.553(9)
C32B C33B 1.527(11)
C33B C34B 1.520(12)
C34B C35B 1.515(12)
C35B C36B 1.572(11)
C41B C42B 1.535(9)
C41B C46B 1.546(10)
C42B C43B 1.548(11)
C43B C44B 1.529(11)
C44B C45B 1.496(10)
C45B C46B 1.528(11)
C51B C52B 1.525(10)
C51B C56B 1.536(10)
C52B C53B 1.508(11)
C53B C54B 1.516(11)
C54B C55B 1.494(11)
C55B C56B 1.522(11)
C61B C66B 1.541(9)
C61B C62B 1.543(9)
C62B C63B 1.536(10)
C63B C64B 1.523(10)
C64B C65B 1.523(10)
C65B C66B 1.519(10)
Cl1 O1 1.362(7)
Cl1 O2 1.371(5)
Cl1 O3 1.373(6)
Cl1 O4 1.426(5)
Cl2 O5 1.361(7)
Cl2 O6 1.367(6)
Cl2 O7 1.373(6)
Cl2 O8 1.426(6)
Cl3 O9 1.369(7)
Cl3 O12 1.413(6)
Cl3 O10 1.417(8)
Cl3 O11 1.453(7)
Cl4 O14 1.421(6)
Cl4 O13 1.427(6)
Cl4 O15 1.428(6)
Cl4 O16 1.447(6)
C1S Cl6 1.709(10)
C1S Cl5 1.746(10)
C2S Cl8 1.757(16)
C2S Cl7 1.869(17)
N3 C4S 1.113(12)
C3S C4S 1.434(14)
